data_4344375
loop_
_publ_author_name
'Hong, F.E.'
'Coffy, T.J.'
'McCarthy, D.A.'
'Shore, S.G.'

_publ_section_title
;
 Synthesis and structure of the ruthenium carbonyl 'boride' cluster H Ru6
 (C O)17 B
;
_journal_name_full 'Inorganic Chemistry'
_journal_page_first 3284
_journal_page_last 3285
_journal_volume 28
_journal_year 1989
_chemical_formula_sum 'C17 H B O17 Ru6'
_chemical_name_systematic 'H (Ru6 (C O)17) B'
_space_group_IT_number 14
_symmetry_space_group_name_Hall '-P 2yn'
_symmetry_space_group_name_H-M 'P 1 21/n 1'
_cell_angle_alpha 90
_cell_angle_beta 111.5
_cell_angle_gamma 90
_cell_formula_units_Z 4
_cell_length_a 9.119
_cell_length_b 32.019
_cell_length_c 9.514
_cell_volume 2584.616
_citation_journal_id_ASTM INOCAJ
_cod_data_source_file Hong_INOCAJ_1989_997.cif
_cod_data_source_block C17H1B1O17Ru6
_cod_original_sg_symbol_Hall '-P 2ybc (x-z,y,z)'
_cod_original_formula_sum 'C17 H1 B1 O17 Ru6'
_cod_database_code 4344375

loop_
_symmetry_equiv_pos_as_xyz
x,y,z
-x+1/2,y+1/2,-z+1/2
-x,-y,-z
x-1/2,-y-1/2,z-1/2

loop_
_atom_site_label
_atom_site_type_symbol
_atom_site_fract_x
_atom_site_fract_y
_atom_site_fract_z
_atom_site_occupancy
_atom_site_U_iso_or_equiv
O7 O-2 0.161 0.0054 0.873 1 0.0
C13 C+2 0.531 0.1457 0.11 1 0.0
C5 C+2 0.601 0.0891 0.499 1 0.0
C7 C+2 0.183 0.0335 0.813 1 0.0
C2 C+2 0.119 0.2087 0.697 1 0.0
O9 O-2 -0.049 0.2413 0.297 1 0.0
C16 C+2 0.043 0.1493 0.43 1 0.0
C1 C+2 0.224 0.1839 0.978 1 0.0
Ru2 Ru 0.5208 0.08403 0.6587 1 0.0
C12 C+2 0.738 0.0966 0.039 1 0.0
O11 O-2 0.461 0.0336 0.113 1 0.0
O4 O-2 -0.198 0.0287 0.82 1 0.0
O2 O-2 0.044 0.2367 0.644 1 0.0
O6 O-2 -0.042 0.0476 0.432 1 0.0
C17 C+4 0.078 0.1205 0.767 1 0.0
O1 O-2 0.207 0.1949 0.081 1 0.0
C6 C+2 0.059 0.0601 0.535 1 0.0
O8 O-2 0.708 0.2013 0.532 1 0.0
C3 C+2 0.389 0.0358 0.589 1 0.0
O13 O-2 0.547 0.1666 0.21 1 0.0
C8 C+2 0.645 0.1918 0.608 1 0.0
O15 O-2 0.321 0.2269 0.389 1 0.0
Ru3 Ru 0.2235 0.07959 0.7064 1 0.0
Ru4 Ru 0.5543 0.17158 0.7487 1 0.0
Ru1 Ru 0.2499 0.1642 0.799 1 0.0
O5 O-2 0.648 0.0911 0.405 1 0.0
Ru6 Ru 0.269 0.14312 0.5109 1 0.0
O17 O-2 -0.045 0.1183 0.775 1 0.0
O10 O-2 0.359 0.316 0.51 1 0.0
C10 C+2 0.746 0.1777 0.915 1 0.0
C4 C+2 0.7 0.0501 0.764 1 0.0
O16 O-2 -0.087 0.1524 0.378 1 0.0
C11 C+2 0.471 0.0618 0.044 1 0.0
B1 B-3 0.391 0.1253 0.731 1 0.0
Ru5 Ru 0.5175 0.10916 0.9494 1 0.0
O3 O-2 0.344 0.004 0.533 1 0.0
O14 O-2 0.254 0.0958 0.229 1 0.0
O12 O-2 0.867 0.0896 0.096 1 0.0
C15 C+2 0.303 0.1961 0.437 1 0.0
C9 C+2 0.48 0.2258 0.782 1 0.0
C14 C+2 0.263 0.1137 0.335 1 0.0
